data_7100432
loop_
_publ_author_name
'Jonathan L. Sessler'
'Thomas Kohler'
'Vincent Lynch'
'David Sanchez-Garcia'
'Daniel Seidel'

_publ_section_title
;
Straightforward synthesis of sulfur bridged
oligopyrrolic macrocycles
;
_journal_name_full 'Chemical Communications'
_journal_paper_doi 10.1039/b500919g
_journal_year 2005
_chemical_formula_sum 'C17 H16 O4'
_chemical_formula_weight 284.30
_chemical_name_common cis-2,8-dihydroxypterocarpan
_chemical_name_systematic (6aS*,11aS*)-6a,11a-dihydro-2,8-dimethoxy-6H-benzofuro[3,2-c]chromene
_space_group_IT_number 1
_symmetry_cell_setting triclinic
_symmetry_Int_Tables_number 1
_symmetry_space_group_name_Hall 'P 1'
_symmetry_space_group_name_H-M 'P 1'
_cell_angle_alpha 92.006(2)
_cell_angle_beta 94.865(2)
_cell_angle_gamma 104.989(3)
_cell_formula_units_Z 1
_cell_length_a 4.7090(7)
_cell_length_b 8.2955(12)
_cell_length_c 9.1628(13)
_cell_measurement_temperature 273(2)
_cell_volume 343.90(9)
_diffrn_ambient_temperature 273(2)
_exptl_crystal_density_diffrn 1.373
_cod_database_code 7100432

loop_
_symmetry_equiv_pos_as_xyz
'x, y, z'

loop_
_atom_site_label
_atom_site_type_symbol
_atom_site_fract_x
_atom_site_fract_y
_atom_site_fract_z
_atom_site_U_iso_or_equiv
_atom_site_adp_type
_atom_site_occupancy
_atom_site_symmetry_multiplicity
_atom_site_calc_flag
_atom_site_refinement_flags
_atom_site_disorder_assembly
_atom_site_disorder_group
O1 O 0.2457(5) 0.9774(3) 1.0244(2) 0.0736(7) Uani 1 1 d . . .
C21 C 0.6010(6) 0.9258(3) 0.3825(3) 0.0484(7) Uani 1 1 d . . .
H21A H 0.7966 0.9922 0.4201 0.058 Uiso 1 1 calc R . .
H21B H 0.5881 0.9254 0.2763 0.058 Uiso 1 1 calc R . .
O3 O 0.3283(4) 0.5744(2) 0.61066(19) 0.0555(5) Uani 1 1 d . . .
O4 O -0.2764(5) 0.4268(3) 0.0635(2) 0.0779(7) Uani 1 1 d . . .
C1 C 0.2817(6) 0.9921(4) 0.8779(3) 0.0515(7) Uani 1 1 d . . .
C2 C 0.2136(6) 1.1158(4) 0.7954(3) 0.0572(8) Uani 1 1 d . . .
H2 H 0.1373 1.1968 0.8382 0.069 Uiso 1 1 calc R . .
C3 C 0.2602(6) 1.1176(3) 0.6486(3) 0.0509(7) Uani 1 1 d . . .
H3 H 0.2193 1.2021 0.5933 0.061 Uiso 1 1 calc R . .
C4 C 0.3661(5) 0.9967(3) 0.5832(3) 0.0411(7) Uani 1 1 d . . .
C5 C 0.4369(5) 0.8719(3) 0.6635(3) 0.0423(7) Uani 1 1 d . . .
C6 C 0.3953(5) 0.8733(4) 0.8119(3) 0.0497(7) Uani 1 1 d . . .
H6 H 0.4453 0.7919 0.8684 0.060 Uiso 1 1 calc R . .
C7 C 0.2783(5) 0.6267(3) 0.3665(3) 0.0438(7) Uani 1 1 d . . .
C8 C 0.1407(6) 0.5974(3) 0.2246(3) 0.0508(7) Uani 1 1 d . . .
H8 H 0.2191 0.6613 0.1490 0.061 Uiso 1 1 calc R . .
C9 C -0.1187(6) 0.4693(4) 0.1989(3) 0.0536(8) Uani 1 1 d . . .
C10 C -0.2353(6) 0.3759(4) 0.3124(3) 0.0583(8) Uani 1 1 d . . .
H10 H -0.4094 0.2913 0.2935 0.070 Uiso 1 1 calc R . .
C11 C -0.0972(6) 0.4065(3) 0.4527(3) 0.0532(8) Uani 1 1 d . . .
H11 H -0.1756 0.3439 0.5290 0.064 Uiso 1 1 calc R . .
C12 C 0.1598(6) 0.5322(3) 0.4770(3) 0.0456(7) Uani 1 1 d . . .
C20 C 0.0959(7) 1.0841(5) 1.0904(3) 0.0782(10) Uani 1 1 d . . .
H20A H 0.2018 1.1984 1.0821 0.117 Uiso 1 1 calc R . .
H20B H 0.0841 1.0619 1.1921 0.117 Uiso 1 1 calc R . .
H20C H -0.0997 1.0642 1.0417 0.117 Uiso 1 1 calc R . .
O2 O 0.3859(4) 1.0024(2) 0.43407(17) 0.0501(5) Uani 1 1 d . . .
C22 C 0.5617(5) 0.7495(3) 0.4281(3) 0.0476(7) Uani 1 1 d . . .
H22 H 0.7286 0.7091 0.4000 0.057 Uiso 1 1 calc R . .
C23 C -0.1612(9) 0.5114(5) -0.0583(4) 0.0893(11) Uani 1 1 d . . .
H23A H -0.1349 0.6294 -0.0406 0.134 Uiso 1 1 calc R . .
H23B H -0.2961 0.4723 -0.1444 0.134 Uiso 1 1 calc R . .
H23C H 0.0257 0.4902 -0.0727 0.134 Uiso 1 1 calc R . .
C24 C 0.5429(6) 0.7347(3) 0.5943(3) 0.0462(6) Uani 1 1 d . . .
H24 H 0.7363 0.7340 0.6426 0.055 Uiso 1 1 calc R . .

loop_
_atom_site_aniso_label
_atom_site_aniso_U_11
_atom_site_aniso_U_22
_atom_site_aniso_U_33
_atom_site_aniso_U_23
_atom_site_aniso_U_13
_atom_site_aniso_U_12
O1 0.0920(16) 0.0883(17) 0.0467(12) 0.0122(12) 0.0193(11) 0.0294(13)
C21 0.0399(15) 0.0506(17) 0.0527(16) 0.0064(14) 0.0073(13) 0.0071(13)
O3 0.0625(12) 0.0448(12) 0.0590(12) 0.0120(10) 0.0010(9) 0.0139(10)
O4 0.0778(15) 0.0710(16) 0.0660(14) 0.0027(12) -0.0059(12) -0.0101(13)
C1 0.0483(16) 0.0580(19) 0.0456(16) 0.0033(15) 0.0039(12) 0.0094(15)
C2 0.0611(18) 0.0527(19) 0.0589(19) -0.0036(16) 0.0077(15) 0.0171(15)
C3 0.0554(17) 0.0433(17) 0.0551(17) 0.0085(14) 0.0009(13) 0.0157(14)
C4 0.0387(14) 0.0400(16) 0.0417(15) 0.0058(13) 0.0053(12) 0.0042(13)
C5 0.0353(14) 0.0440(16) 0.0461(15) 0.0081(13) 0.0012(12) 0.0080(12)
C6 0.0479(16) 0.0504(18) 0.0502(17) 0.0145(14) 0.0032(13) 0.0109(14)
C7 0.0409(15) 0.0379(17) 0.0570(17) 0.0055(13) 0.0093(13) 0.0163(12)
C8 0.0535(17) 0.0453(17) 0.0553(18) 0.0065(14) 0.0106(14) 0.0139(15)
C9 0.0560(18) 0.0404(17) 0.0601(18) -0.0008(16) -0.0017(15) 0.0078(14)
C10 0.0544(18) 0.0402(17) 0.076(2) 0.0038(16) 0.0042(16) 0.0045(14)
C11 0.0552(17) 0.0368(17) 0.069(2) 0.0141(15) 0.0118(15) 0.0107(14)
C12 0.0474(16) 0.0357(16) 0.0560(17) 0.0093(14) 0.0053(14) 0.0139(13)
C20 0.0628(19) 0.116(3) 0.0534(17) -0.0082(19) 0.0110(15) 0.020(2)
O2 0.0566(11) 0.0499(11) 0.0467(11) 0.0095(9) 0.0054(8) 0.0183(9)
C22 0.0345(13) 0.0497(17) 0.0597(16) 0.0031(13) 0.0066(12) 0.0125(12)
C23 0.104(3) 0.087(3) 0.063(2) 0.0090(19) -0.0071(19) 0.004(2)
C24 0.0414(14) 0.0410(15) 0.0573(16) 0.0072(13) 0.0029(12) 0.0129(12)

loop_
_geom_bond_atom_site_label_1
_geom_bond_atom_site_label_2
_geom_bond_distance
_geom_bond_site_symmetry_2
_geom_bond_publ_flag
O1 C1 1.373(3) . ?
O1 C20 1.416(4) . ?
C21 O2 1.430(3) . ?
C21 C22 1.505(4) . ?
C21 H21A 0.9700 . ?
C21 H21B 0.9700 . ?
O3 C12 1.383(3) . ?
O3 C24 1.469(3) . ?
O4 C9 1.375(3) . ?
O4 C23 1.412(4) . ?
C1 C6 1.381(4) . ?
C1 C2 1.382(4) . ?
C2 C3 1.381(4) . ?
C2 H2 0.9300 . ?
C3 C4 1.371(3) . ?
C3 H3 0.9300 . ?
C4 O2 1.379(3) . ?
C4 C5 1.383(3) . ?
C5 C6 1.391(3) . ?
C5 C24 1.498(4) . ?
C6 H6 0.9300 . ?
C7 C12 1.370(3) . ?
C7 C8 1.387(3) . ?
C7 C22 1.505(3) . ?
C8 C9 1.393(4) . ?
C8 H8 0.9300 . ?
C9 C10 1.385(4) . ?
C10 C11 1.375(3) . ?
C10 H10 0.9300 . ?
C11 C12 1.373(3) . ?
C11 H11 0.9300 . ?
C20 H20A 0.9600 . ?
C20 H20B 0.9600 . ?
C20 H20C 0.9600 . ?
C22 C24 1.540(4) . ?
C22 H22 0.9800 . ?
C23 H23A 0.9600 . ?
C23 H23B 0.9600 . ?
C23 H23C 0.9600 . ?
C24 H24 0.9800 . ?

loop_
_cod_related_entry_id
_cod_related_entry_database
_cod_related_entry_code
1 ChemSpider 9600993
